data_8105993
loop_
_publ_author_name
'Henneberger, Thomas'
'Klein, Wilhelm'
'F\"assler, Thomas F.'

_publ_section_title
;
 Crystal structure of (1,4,7,10,13,16-hexaoxacyclooctadecane-\k6O6)
 1,2,3,4,5-pentamethyl-cyclopenta-2,4-dien-1-yl(potassium, rubidium) ---
 ammonia (1/2), [K0.3Rb0.7(18-crown-6)]Cp*&#x22C5;2 NH3,
 C22H45K0.3N2O6Rb0.7
;
_journal_issue 6
_journal_name_full 'Zeitschrift f\"ur Kristallographie - New Crystal Structures'
_journal_page_first 1241
_journal_page_last 1243
_journal_paper_doi 10.1515/ncrs-2019-0368
_journal_volume 234
_journal_year 2019
_chemical_formula_moiety 'C22 H39 K0.26 O6 Rb0.74, 2(H3 N)'
_chemical_formula_sum 'C22 H45 K0.26 N2 O6 Rb0.74'
_chemical_formula_weight 506.96
_space_group_crystal_system orthorhombic
_space_group_IT_number 61
_space_group_name_Hall '-P 2ac 2ab'
_space_group_name_H-M_alt 'P b c a'
_atom_sites_solution_hydrogens mixed
_atom_sites_solution_primary direct
_atom_sites_solution_secondary difmap
_audit_creation_method SHELXL-2014/7
_cell_angle_alpha 90
_cell_angle_beta 90
_cell_angle_gamma 90
_cell_formula_units_Z 8
_cell_length_a 10.1587(8)
_cell_length_b 16.2842(15)
_cell_length_c 32.862(3)
_cell_measurement_reflns_used 3359
_cell_measurement_temperature 120(2)
_cell_measurement_theta_max 32.8069
_cell_measurement_theta_min 3.0001
_cell_volume 5436.2(8)
_computing_cell_refinement
; 
 CrysAlis RED, Oxford Diffraction Ltd., Version 1.171.33.34d [1] 
;
_computing_data_collection
; 
 CrysAlis CCD, Oxford Diffraction Ltd., Version 1.171.33.34d [1] 
;
_computing_data_reduction
; 
 CrysAlis RED, Oxford Diffraction Ltd., Version 1.171.33.34d [1] 
;
_computing_molecular_graphics 'DIAMOND (Brandenburg, 2012) [4]'
_computing_structure_refinement 'SHELXL-2014/7 (Sheldrick, 2015) [3]'
_computing_structure_solution 'SHELXS-97 (Sheldrick, 2008) [2]'
_diffrn_ambient_temperature 120(2)
_diffrn_detector_area_resol_mean 16.0238
_diffrn_measured_fraction_theta_full 0.998
_diffrn_measured_fraction_theta_max 0.999
_diffrn_measurement_device_type 'Oxford Xcalibur 3'
_diffrn_measurement_method '\w and \p scans'
_diffrn_radiation_monochromator graphite
_diffrn_radiation_source 'Enhance (Mo) X-ray Source'
_diffrn_radiation_type MoK\a
_diffrn_radiation_wavelength 0.71073
_diffrn_reflns_av_R_equivalents 0.1856
_diffrn_reflns_av_unetI/netI 0.2169
_diffrn_reflns_Laue_measured_fraction_full 0.998
_diffrn_reflns_Laue_measured_fraction_max 0.999
_diffrn_reflns_limit_h_max 9
_diffrn_reflns_limit_h_min -12
_diffrn_reflns_limit_k_max 20
_diffrn_reflns_limit_k_min -20
_diffrn_reflns_limit_l_max 40
_diffrn_reflns_limit_l_min -40
_diffrn_reflns_number 57130
_diffrn_reflns_point_group_measured_fraction_full 0.998
_diffrn_reflns_point_group_measured_fraction_max 0.999
_diffrn_reflns_theta_full 25.242
_diffrn_reflns_theta_max 25.995
_diffrn_reflns_theta_min 3.007
_exptl_absorpt_coefficient_mu 1.432
_exptl_absorpt_correction_T_max 1.00000
_exptl_absorpt_correction_T_min 0.91191
_exptl_absorpt_correction_type multi-scan
_exptl_absorpt_process_details
;
 CrysAlis RED, Oxford Diffraction Ltd., Version 1.171.33.34d 

 Empirical absorption correction using spherical harmonics, implemented in
 SCALE3 ABSPACK scaling algorithm.
;
_exptl_crystal_colour yellow
_exptl_crystal_density_diffrn 1.239
_exptl_crystal_description block
_exptl_crystal_F_000 2170
_exptl_crystal_size_max 0.1
_exptl_crystal_size_mid 0.1
_exptl_crystal_size_min 0.05
_refine_diff_density_max 0.404
_refine_diff_density_min -0.294
_refine_diff_density_rms 0.065
_refine_ls_extinction_coef .
_refine_ls_extinction_method none
_refine_ls_goodness_of_fit_ref 0.692
_refine_ls_hydrogen_treatment constr
_refine_ls_matrix_type full
_refine_ls_number_parameters 286
_refine_ls_number_reflns 5339
_refine_ls_number_restraints 0
_refine_ls_restrained_S_all 0.692
_refine_ls_R_factor_all 0.1340
_refine_ls_R_factor_gt 0.0386
_refine_ls_shift/su_max 0.001
_refine_ls_shift/su_mean 0.000
_refine_ls_structure_factor_coef Fsqd
_refine_ls_weighting_details 'w=1/[\s^2^(Fo^2^)+(0.0137P)^2^] where P=(Fo^2^+2Fc^2^)/3'
_refine_ls_weighting_scheme calc
_refine_ls_wR_factor_gt 0.0537
_refine_ls_wR_factor_ref 0.0616
_reflns_number_gt 1974
_reflns_number_total 5339
_reflns_threshold_expression 'I > 2\s(I)'
_cod_data_source_file suppl_ncrs-2019-0368_suppl.cif
_cod_data_source_block TH302
_cod_database_code 8105993
_shelx_shelxl_version_number 2014/7
_shelx_space_group_comment
;
The symmetry employed for this shelxl refinement is uniquely defined
by the following loop, which should always be used as a source of
symmetry information in preference to the above space-group names.
They are only intended as comments.
;

loop_
_space_group_symop_operation_xyz
'x, y, z'
'-x+1/2, -y, z+1/2'
'x+1/2, -y+1/2, -z'
'-x, y+1/2, -z+1/2'
'-x, -y, -z'
'x-1/2, y, -z-1/2'
'-x-1/2, y-1/2, z'
'x, -y-1/2, z-1/2'

loop_
_atom_site_label
_atom_site_type_symbol
_atom_site_fract_x
_atom_site_fract_y
_atom_site_fract_z
_atom_site_U_iso_or_equiv
_atom_site_adp_type
_atom_site_occupancy
_atom_site_site_symmetry_order
_atom_site_calc_flag
_atom_site_refinement_flags_posn
_atom_site_refinement_flags_adp
_atom_site_refinement_flags_occupancy
_atom_site_disorder_assembly
_atom_site_disorder_group
Rb Rb 0.50715(4) 0.35028(2) 0.13261(2) 0.02597(13) Uani 0.737(3) 1 d . . P . .
K K 0.50715(4) 0.35028(2) 0.13261(2) 0.02597(13) Uani 0.263(3) 1 d . . P . .
O1 O 0.3786(2) 0.30253(16) 0.05396(8) 0.0358(8) Uani 1 1 d . . . . .
O2 O 0.6508(2) 0.33550(16) 0.04816(8) 0.0374(8) Uani 1 1 d . . . . .
O3 O 0.7956(2) 0.35636(18) 0.11999(8) 0.0408(7) Uani 1 1 d . . . . .
O4 O 0.6969(3) 0.27707(17) 0.19030(8) 0.0411(7) Uani 1 1 d . . . . .
O5 O 0.4287(3) 0.23053(16) 0.20054(8) 0.0410(7) Uani 1 1 d . . . . .
O6 O 0.3021(2) 0.21759(15) 0.12454(8) 0.0375(7) Uani 1 1 d . . . . .
C1 C 0.4478(3) 0.3058(3) 0.01615(12) 0.0412(12) Uani 1 1 d . . . . .
H1A H 0.3872 0.3223 -0.0060 0.049 Uiso 1 1 calc R U . . .
H1B H 0.4842 0.2510 0.0095 0.049 Uiso 1 1 calc R U . . .
C2 C 0.5561(4) 0.3665(3) 0.02002(12) 0.0452(13) Uani 1 1 d . . . . .
H2A H 0.5979 0.3757 -0.0068 0.054 Uiso 1 1 calc R U . . .
H2B H 0.5208 0.4196 0.0299 0.054 Uiso 1 1 calc R U . . .
C3 C 0.7649(4) 0.3879(3) 0.05042(12) 0.0461(12) Uani 1 1 d . . . . .
H3A H 0.7384 0.4440 0.0586 0.055 Uiso 1 1 calc R U . . .
H3B H 0.8083 0.3910 0.0235 0.055 Uiso 1 1 calc R U . . .
C4 C 0.8573(3) 0.3527(3) 0.08102(12) 0.0472(11) Uani 1 1 d . . . . .
H4A H 0.8782 0.2951 0.0740 0.057 Uiso 1 1 calc R U . . .
H4B H 0.9403 0.3845 0.0813 0.057 Uiso 1 1 calc R U . . .
C5 C 0.8760(4) 0.3237(3) 0.15085(14) 0.0579(15) Uani 1 1 d . . . . .
H5A H 0.9603 0.3542 0.1518 0.070 Uiso 1 1 calc R U . . .
H5B H 0.8959 0.2655 0.1448 0.070 Uiso 1 1 calc R U . . .
C6 C 0.8094(4) 0.3296(3) 0.19079(13) 0.0567(14) Uani 1 1 d . . . . .
H6A H 0.8704 0.3127 0.2127 0.068 Uiso 1 1 calc R U . . .
H6B H 0.7820 0.3870 0.1959 0.068 Uiso 1 1 calc R U . . .
C7 C 0.6339(4) 0.2698(3) 0.22888(12) 0.0527(13) Uani 1 1 d . . . . .
H7A H 0.5915 0.3225 0.2363 0.063 Uiso 1 1 calc R U . . .
H7B H 0.6995 0.2559 0.2501 0.063 Uiso 1 1 calc R U . . .
C8 C 0.5333(4) 0.2038(3) 0.22595(13) 0.0593(15) Uani 1 1 d . . . . .
H8A H 0.5735 0.1535 0.2145 0.071 Uiso 1 1 calc R U . . .
H8B H 0.4990 0.1907 0.2534 0.071 Uiso 1 1 calc R U . . .
C9 C 0.3424(4) 0.1645(2) 0.19021(12) 0.0462(12) Uani 1 1 d . . . . .
H9A H 0.3002 0.1426 0.2151 0.055 Uiso 1 1 calc R U . . .
H9B H 0.3929 0.1196 0.1772 0.055 Uiso 1 1 calc R U . . .
C10 C 0.2396(4) 0.1957(2) 0.16153(12) 0.0424(12) Uani 1 1 d . . . . .
H10A H 0.1729 0.1525 0.1565 0.051 Uiso 1 1 calc R U . . .
H10B H 0.1948 0.2441 0.1734 0.051 Uiso 1 1 calc R U . . .
C11 C 0.2105(3) 0.2392(3) 0.09376(12) 0.0411(12) Uani 1 1 d . . . . .
H11A H 0.1724 0.2938 0.0997 0.049 Uiso 1 1 calc R U . . .
H11B H 0.1380 0.1986 0.0931 0.049 Uiso 1 1 calc R U . . .
C12 C 0.2792(3) 0.2409(2) 0.05357(11) 0.0390(11) Uani 1 1 d . . . . .
H12A H 0.3195 0.1866 0.0481 0.047 Uiso 1 1 calc R U . . .
H12B H 0.2149 0.2526 0.0317 0.047 Uiso 1 1 calc R U . . .
C13 C 0.3576(4) 0.5134(2) 0.11868(12) 0.0304(10) Uani 1 1 d . . . . .
C14 C 0.4870(4) 0.54372(19) 0.12157(9) 0.0263(9) Uani 1 1 d . . . . .
C15 C 0.5269(4) 0.5370(2) 0.16226(11) 0.0296(10) Uani 1 1 d . . . . .
C16 C 0.4243(4) 0.5028(2) 0.18490(12) 0.0309(10) Uani 1 1 d . . . . .
C17 C 0.3190(4) 0.4878(2) 0.15735(14) 0.0350(11) Uani 1 1 d . . . . .
C18 C 0.2731(3) 0.5089(2) 0.08080(12) 0.0432(12) Uani 1 1 d . . . . .
H18A H 0.1984 0.5465 0.0835 0.065 Uiso 1 1 calc R U . . .
H18B H 0.2405 0.4527 0.0773 0.065 Uiso 1 1 calc R U . . .
H18C H 0.3258 0.5244 0.0570 0.065 Uiso 1 1 calc R U . . .
C19 C 0.5689(3) 0.5799(2) 0.08734(11) 0.0359(11) Uani 1 1 d . . . . .
H19A H 0.5600 0.6398 0.0874 0.054 Uiso 1 1 calc R U . . .
H19B H 0.5380 0.5581 0.0612 0.054 Uiso 1 1 calc R U . . .
H19C H 0.6615 0.5651 0.0913 0.054 Uiso 1 1 calc R U . . .
C20 C 0.6598(3) 0.5642(2) 0.17835(12) 0.0434(12) Uani 1 1 d . . . . .
H20A H 0.6709 0.6232 0.1736 0.065 Uiso 1 1 calc R U . . .
H20B H 0.7297 0.5340 0.1642 0.065 Uiso 1 1 calc R U . . .
H20C H 0.6648 0.5529 0.2076 0.065 Uiso 1 1 calc R U . . .
C21 C 0.4240(4) 0.4842(2) 0.22995(12) 0.0547(13) Uani 1 1 d . . . . .
H21A H 0.3516 0.5139 0.2430 0.082 Uiso 1 1 calc R U . . .
H21B H 0.5078 0.5017 0.2419 0.082 Uiso 1 1 calc R U . . .
H21C H 0.4125 0.4251 0.2341 0.082 Uiso 1 1 calc R U . . .
C22 C 0.1884(3) 0.4493(2) 0.16857(13) 0.0554(13) Uani 1 1 d . . . . .
H22A H 0.1646 0.4652 0.1964 0.083 Uiso 1 1 calc R U . . .
H22B H 0.1958 0.3893 0.1670 0.083 Uiso 1 1 calc R U . . .
H22C H 0.1204 0.4682 0.1496 0.083 Uiso 1 1 calc R U . . .
N1 N 0.5910(3) 0.1550(2) 0.09342(10) 0.0795(12) Uani 1 1 d . . . . .
H1C H 0.6373 0.1201 0.1096 0.119 Uiso 1 1 d R U . . .
H1D H 0.5069 0.1590 0.1027 0.119 Uiso 1 1 d R U . . .
H1E H 0.6295 0.2055 0.0939 0.119 Uiso 1 1 d R U . . .
N2 N 0.5881(3) 0.0832(2) 0.00252(10) 0.0745(13) Uani 1 1 d . . . . .
H2C H 0.6560 0.0467 0.0028 0.112 Uiso 1 1 d R U . . .
H2D H 0.5713 0.1003 0.0284 0.112 Uiso 1 1 d R U . . .
H2E H 0.6101 0.1271 -0.0132 0.112 Uiso 1 1 d R U . . .

loop_
_atom_site_aniso_label
_atom_site_aniso_U_11
_atom_site_aniso_U_22
_atom_site_aniso_U_33
_atom_site_aniso_U_23
_atom_site_aniso_U_13
_atom_site_aniso_U_12
Rb 0.0289(2) 0.02392(19) 0.02511(19) -0.0004(3) -0.0010(3) 0.0006(3)
K 0.0289(2) 0.02392(19) 0.02511(19) -0.0004(3) -0.0010(3) 0.0006(3)
O1 0.0373(17) 0.041(2) 0.0289(18) -0.0015(15) 0.0012(14) -0.0109(14)
O2 0.0290(16) 0.044(2) 0.0396(19) 0.0002(16) 0.0030(13) -0.0037(15)
O3 0.0295(15) 0.0443(18) 0.049(2) -0.0005(17) -0.0061(13) -0.0040(15)
O4 0.0484(19) 0.045(2) 0.0296(19) -0.0016(15) -0.0066(14) 0.0020(16)
O5 0.0517(18) 0.0331(19) 0.0380(18) 0.0051(16) 0.0002(15) 0.0115(15)
O6 0.0354(16) 0.0455(19) 0.0317(19) -0.0011(15) 0.0096(15) -0.0057(13)
C1 0.037(3) 0.059(3) 0.028(3) 0.005(2) -0.002(2) 0.002(2)
C2 0.054(3) 0.049(3) 0.032(3) 0.011(2) 0.006(2) 0.004(2)
C3 0.040(3) 0.045(3) 0.054(3) 0.002(3) 0.017(3) -0.008(2)
C4 0.034(2) 0.049(3) 0.059(3) -0.002(3) 0.011(2) -0.009(3)
C5 0.035(3) 0.065(4) 0.074(4) 0.009(3) -0.018(3) -0.010(2)
C6 0.064(3) 0.049(4) 0.058(4) -0.003(3) -0.036(3) -0.002(3)
C7 0.068(4) 0.061(4) 0.029(3) -0.003(3) -0.018(3) 0.030(3)
C8 0.088(4) 0.052(3) 0.038(3) 0.016(2) 0.006(3) 0.026(3)
C9 0.070(3) 0.028(3) 0.040(3) 0.003(2) 0.021(2) 0.000(3)
C10 0.052(3) 0.032(3) 0.044(3) -0.005(2) 0.017(2) -0.007(2)
C11 0.022(2) 0.055(3) 0.046(3) 0.000(3) 0.005(2) -0.012(2)
C12 0.042(3) 0.040(3) 0.035(3) 0.002(2) -0.010(2) -0.005(2)
C13 0.034(3) 0.026(3) 0.031(3) 0.002(2) -0.007(2) 0.004(2)
C14 0.019(2) 0.025(2) 0.035(2) 0.0023(16) -0.002(2) -0.007(2)
C15 0.038(3) 0.023(2) 0.028(2) -0.0014(18) -0.005(2) 0.001(2)
C16 0.042(3) 0.024(3) 0.027(3) 0.001(2) 0.005(2) -0.003(2)
C17 0.031(3) 0.020(3) 0.053(3) -0.001(2) 0.003(2) 0.001(2)
C18 0.037(3) 0.038(3) 0.055(3) -0.003(3) -0.008(2) 0.008(2)
C19 0.034(2) 0.037(3) 0.037(3) -0.003(2) 0.002(2) 0.004(2)
C20 0.056(3) 0.030(3) 0.044(3) 0.001(2) -0.014(2) 0.001(2)
C21 0.080(3) 0.037(3) 0.047(3) 0.004(2) 0.016(3) 0.010(3)
C22 0.054(3) 0.029(3) 0.083(4) 0.001(3) 0.016(3) 0.001(2)
N1 0.067(2) 0.091(3) 0.081(3) -0.011(3) 0.007(2) 0.025(3)
N2 0.087(3) 0.071(3) 0.065(3) 0.008(2) 0.012(2) 0.029(2)

loop_
_atom_type_symbol
_atom_type_description
_atom_type_scat_dispersion_real
_atom_type_scat_dispersion_imag
_atom_type_scat_source
C C 0.0033 0.0016 'International Tables Vol C Tables 4.2.6.8 and 6.1.1.4'
H H 0.0000 0.0000 'International Tables Vol C Tables 4.2.6.8 and 6.1.1.4'
N N 0.0061 0.0033 'International Tables Vol C Tables 4.2.6.8 and 6.1.1.4'
O O 0.0106 0.0060 'International Tables Vol C Tables 4.2.6.8 and 6.1.1.4'
Rb Rb -0.9393 2.9676 'International Tables Vol C Tables 4.2.6.8 and 6.1.1.4'
K K 0.2009 0.2494 'International Tables Vol C Tables 4.2.6.8 and 6.1.1.4'

loop_
_geom_angle_atom_site_label_1
_geom_angle_atom_site_label_2
_geom_angle_atom_site_label_3
_geom_angle
_geom_angle_site_symmetry_1
_geom_angle_site_symmetry_3
O4 Rb O3 57.17(7) . .
O4 Rb O1 137.10(7) . .
O3 Rb O1 108.60(7) . .
O4 Rb O6 102.60(8) . .
O3 Rb O6 134.08(7) . .
O1 Rb O6 55.73(7) . .
O4 Rb C17 122.23(10) . .
O3 Rb C17 129.19(9) . .
O1 Rb C17 98.46(10) . .
O6 Rb C17 96.71(8) . .
O4 Rb O5 56.39(7) . .
O3 Rb O5 112.34(7) . .
O1 Rb O5 110.42(7) . .
O6 Rb O5 55.17(7) . .
C17 Rb O5 96.30(9) . .
O4 Rb C13 139.61(9) . .
O3 Rb C13 115.88(9) . .
O1 Rb C13 83.18(9) . .
O6 Rb C13 105.27(9) . .
C17 Rb C13 26.19(9) . .
O5 Rb C13 121.71(9) . .
O4 Rb C16 98.22(9) . .
O3 Rb C16 108.41(9) . .
O1 Rb C16 124.13(9) . .
O6 Rb C16 115.53(9) . .
C17 Rb C16 26.53(9) . .
O5 Rb C16 92.01(9) . .
C13 Rb C16 43.05(10) . .
O4 Rb O2 103.46(7) . .
O3 Rb O2 54.53(7) . .
O1 Rb O2 54.66(6) . .
O6 Rb O2 100.84(7) . .
C17 Rb O2 125.54(10) . .
O5 Rb O2 135.54(7) . .
C13 Rb O2 99.38(9) . .
C16 Rb O2 131.98(9) . .
O4 Rb C14 121.02(8) . .
O3 Rb C14 90.84(9) . .
O1 Rb C14 97.51(8) . .
O6 Rb C14 131.03(8) . .
C17 Rb C14 42.53(10) . .
O5 Rb C14 134.12(8) . .
C13 Rb C14 25.89(8) . .
C16 Rb C14 42.26(9) . .
O2 Rb C14 90.29(8) . .
O4 Rb C15 98.47(8) . .
O3 Rb C15 87.07(9) . .
O1 Rb C15 122.43(8) . .
O6 Rb C15 138.75(8) . .
C17 Rb C15 42.37(9) . .
O5 Rb C15 113.50(8) . .
C13 Rb C15 42.26(9) . .
C16 Rb C15 25.44(8) . .
O2 Rb C15 108.21(8) . .
C14 Rb C15 25.39(8) . .
O4 Rb N1 73.35(7) . .
O3 Rb N1 74.95(8) . .
O1 Rb N1 63.75(7) . .
O6 Rb N1 59.30(7) . .
C17 Rb N1 155.15(9) . .
O5 Rb N1 75.88(7) . .
C13 Rb N1 146.79(9) . .
C16 Rb N1 167.69(9) . .
O2 Rb N1 59.85(7) . .
C14 Rb N1 149.96(8) . .
C15 Rb N1 161.95(9) . .
O4 Rb H1D 79.0 . .
O3 Rb H1D 89.5 . .
O1 Rb H1D 59.5 . .
O6 Rb H1D 44.7 . .
C17 Rb H1D 141.2 . .
O5 Rb H1D 67.2 . .
C13 Rb H1D 140.7 . .
C16 Rb H1D 157.0 . .
O2 Rb H1D 70.2 . .
C14 Rb H1D 155.6 . .
C15 Rb H1D 176.5 . .
N1 Rb H1D 14.7 . .
O4 Rb H1E 71.3 . .
O3 Rb H1E 63.3 . .
O1 Rb H1E 66.7 . .
O6 Rb H1E 71.4 . .
C17 Rb H1E 164.4 . .
O5 Rb H1E 85.2 . .
C13 Rb H1E 145.9 . .
C16 Rb H1E 169.0 . .
O2 Rb H1E 50.5 . .
C14 Rb H1E 140.3 . .
C15 Rb H1E 149.7 . .
N1 Rb H1E 12.4 . .
H1D Rb H1E 27.0 . .
C12 O1 C1 111.5(3) . .
C12 O1 Rb 120.0(2) . .
C1 O1 Rb 121.72(19) . .
C2 O2 C3 111.5(3) . .
C2 O2 Rb 103.42(19) . .
C3 O2 Rb 106.4(2) . .
C5 O3 C4 112.1(3) . .
C5 O3 Rb 117.5(2) . .
C4 O3 Rb 123.96(19) . .
C7 O4 C6 113.5(3) . .
C7 O4 Rb 108.1(2) . .
C6 O4 Rb 106.7(2) . .
C8 O5 C9 111.6(3) . .
C8 O5 Rb 115.4(2) . .
C9 O5 Rb 117.7(2) . .
C10 O6 C11 112.3(3) . .
C10 O6 Rb 114.5(2) . .
C11 O6 Rb 109.8(2) . .
O1 C1 C2 108.3(3) . .
O1 C1 H1A 110.0 . .
C2 C1 H1A 110.0 . .
O1 C1 H1B 110.0 . .
C2 C1 H1B 110.0 . .
H1A C1 H1B 108.4 . .
O2 C2 C1 108.6(3) . .
O2 C2 Rb 54.82(16) . .
C1 C2 Rb 86.5(2) . .
O2 C2 H2A 110.0 . .
C1 C2 H2A 110.0 . .
Rb C2 H2A 161.5 . .
O2 C2 H2B 110.0 . .
C1 C2 H2B 110.0 . .
Rb C2 H2B 72.0 . .
H2A C2 H2B 108.4 . .
O2 C3 C4 108.3(3) . .
O2 C3 H3A 110.0 . .
C4 C3 H3A 110.0 . .
O2 C3 H3B 110.0 . .
C4 C3 H3B 110.0 . .
H3A C3 H3B 108.4 . .
O3 C4 C3 108.3(3) . .
O3 C4 H4A 110.0 . .
C3 C4 H4A 110.0 . .
O3 C4 H4B 110.0 . .
C3 C4 H4B 110.0 . .
H4A C4 H4B 108.4 . .
O3 C5 C6 110.4(3) . .
O3 C5 H5A 109.6 . .
C6 C5 H5A 109.6 . .
O3 C5 H5B 109.6 . .
C6 C5 H5B 109.6 . .
H5A C5 H5B 108.1 . .
O4 C6 C5 108.5(3) . .
O4 C6 Rb 51.17(16) . .
C5 C6 Rb 85.7(2) . .
O4 C6 H6A 110.0 . .
C5 C6 H6A 110.0 . .
Rb C6 H6A 159.7 . .
O4 C6 H6B 110.0 . .
C5 C6 H6B 110.0 . .
Rb C6 H6B 76.4 . .
H6A C6 H6B 108.4 . .
O4 C7 C8 108.1(4) . .
O4 C7 Rb 50.13(17) . .
C8 C7 Rb 87.8(2) . .
O4 C7 H7A 110.1 . .
C8 C7 H7A 110.1 . .
Rb C7 H7A 75.6 . .
O4 C7 H7B 110.1 . .
C8 C7 H7B 110.1 . .
Rb C7 H7B 158.0 . .
H7A C7 H7B 108.4 . .
O5 C8 C7 109.3(3) . .
O5 C8 H8A 109.8 . .
C7 C8 H8A 109.8 . .
O5 C8 H8B 109.8 . .
C7 C8 H8B 109.8 . .
H8A C8 H8B 108.3 . .
O5 C9 C10 108.9(3) . .
O5 C9 H9A 109.9 . .
C10 C9 H9A 109.9 . .
O5 C9 H9B 109.9 . .
C10 C9 H9B 109.9 . .
H9A C9 H9B 108.3 . .
O6 C10 C9 108.2(3) . .
O6 C10 H10A 110.0 . .
C9 C10 H10A 110.0 . .
O6 C10 H10B 110.0 . .
C9 C10 H10B 110.0 . .
H10A C10 H10B 108.4 . .
O6 C11 C12 109.2(3) . .
O6 C11 Rb 49.29(16) . .
C12 C11 Rb 85.2(2) . .
O6 C11 H11A 109.8 . .
C12 C11 H11A 109.8 . .
Rb C11 H11A 79.2 . .
O6 C11 H11B 109.8 . .
C12 C11 H11B 109.8 . .
Rb C11 H11B 158.5 . .
H11A C11 H11B 108.3 . .
O1 C12 C11 109.6(3) . .
O1 C12 H12A 109.7 . .
C11 C12 H12A 109.7 . .
O1 C12 H12B 109.7 . .
C11 C12 H12B 109.7 . .
H12A C12 H12B 108.2 . .
C17 C13 C14 107.8(3) . .
C17 C13 C18 125.2(4) . .
C14 C13 C18 127.0(4) . .
C17 C13 Rb 75.3(2) . .
C14 C13 Rb 80.4(2) . .
C18 C13 Rb 111.0(2) . .
C15 C14 C13 107.9(3) . .
C15 C14 C19 125.4(3) . .
C13 C14 C19 126.7(3) . .
C15 C14 Rb 78.2(2) . .
C13 C14 Rb 73.8(2) . .
C19 C14 Rb 115.7(2) . .
C16 C15 C14 108.9(3) . .
C16 C15 C20 126.5(3) . .
C14 C15 C20 124.6(4) . .
C16 C15 Rb 74.7(2) . .
C14 C15 Rb 76.4(2) . .
C20 C15 Rb 116.1(2) . .
C15 C16 C17 106.9(3) . .
C15 C16 C21 127.1(4) . .
C17 C16 C21 126.0(4) . .
C15 C16 Rb 79.9(2) . .
C17 C16 Rb 73.6(2) . .
C21 C16 Rb 112.3(2) . .
C13 C17 C16 108.5(3) . .
C13 C17 C22 126.4(4) . .
C16 C17 C22 125.1(4) . .
C13 C17 Rb 78.5(2) . .
C16 C17 Rb 79.9(2) . .
C22 C17 Rb 108.0(2) . .
C13 C18 H18A 109.5 . .
C13 C18 H18B 109.5 . .
H18A C18 H18B 109.5 . .
C13 C18 H18C 109.5 . .
H18A C18 H18C 109.5 . .
H18B C18 H18C 109.5 . .
C14 C19 H19A 109.5 . .
C14 C19 H19B 109.5 . .
H19A C19 H19B 109.5 . .
C14 C19 H19C 109.5 . .
H19A C19 H19C 109.5 . .
H19B C19 H19C 109.5 . .
C15 C20 H20A 109.5 . .
C15 C20 H20B 109.5 . .
H20A C20 H20B 109.5 . .
C15 C20 H20C 109.5 . .
H20A C20 H20C 109.5 . .
H20B C20 H20C 109.5 . .
C16 C21 H21A 109.5 . .
C16 C21 H21B 109.5 . .
H21A C21 H21B 109.5 . .
C16 C21 H21C 109.5 . .
H21A C21 H21C 109.5 . .
H21B C21 H21C 109.5 . .
C17 C22 H22A 109.5 . .
C17 C22 H22B 109.5 . .
H22A C22 H22B 109.5 . .
C17 C22 H22C 109.5 . .
H22A C22 H22C 109.5 . .
H22B C22 H22C 109.5 . .
Rb N1 H1C 118.2 . .
Rb N1 H1D 65.7 . .
H1C N1 H1D 109.5 . .
H1C N1 H1E 109.5 . .
H1D N1 H1E 109.5 . .
H2C N2 H2D 109.5 . .
H2C N2 H2E 109.5 . .
H2D N2 H2E 109.5 . .

loop_
_geom_bond_atom_site_label_1
_geom_bond_atom_site_label_2
_geom_bond_distance
_geom_bond_site_symmetry_2
Rb O4 2.955(2) .
Rb O3 2.961(2) .
Rb O1 2.999(2) .
Rb O6 3.013(2) .
Rb C17 3.055(4) .
Rb O5 3.069(3) .
Rb C13 3.094(4) .
Rb C16 3.135(4) .
Rb O2 3.145(2) .
Rb C14 3.177(3) .
Rb C15 3.199(3) .
Rb N1 3.534(4) .
Rb H1D 3.2664 .
Rb H1E 2.9529 .
O1 C12 1.424(4) .
O1 C1 1.429(4) .
O2 C2 1.427(4) .
O2 C3 1.441(4) .
O3 C5 1.407(4) .
O3 C4 1.427(4) .
O4 C7 1.425(4) .
O4 C6 1.428(4) .
O5 C8 1.420(4) .
O5 C9 1.427(4) .
O6 C10 1.417(4) .
O6 C11 1.419(4) .
C1 C2 1.485(4) .
C1 H1A 0.9900 .
C1 H1B 0.9900 .
C2 H2A 0.9900 .
C2 H2B 0.9900 .
C3 C4 1.490(5) .
C3 H3A 0.9900 .
C3 H3B 0.9900 .
C4 H4A 0.9900 .
C4 H4B 0.9900 .
C5 C6 1.480(5) .
C5 H5A 0.9900 .
C5 H5B 0.9900 .
C6 H6A 0.9900 .
C6 H6B 0.9900 .
C7 C8 1.487(5) .
C7 H7A 0.9900 .
C7 H7B 0.9900 .
C8 H8A 0.9900 .
C8 H8B 0.9900 .
C9 C10 1.495(5) .
C9 H9A 0.9900 .
C9 H9B 0.9900 .
C10 H10A 0.9900 .
C10 H10B 0.9900 .
C11 C12 1.494(5) .
C11 H11A 0.9900 .
C11 H11B 0.9900 .
C12 H12A 0.9900 .
C12 H12B 0.9900 .
C13 C17 1.394(5) .
C13 C14 1.407(4) .
C13 C18 1.514(5) .
C14 C15 1.401(4) .
C14 C19 1.518(4) .
C15 C16 1.396(5) .
C15 C20 1.517(4) .
C16 C17 1.423(5) .
C16 C21 1.511(5) .
C17 C22 1.513(5) .
C18 H18A 0.9800 .
C18 H18B 0.9800 .
C18 H18C 0.9800 .
C19 H19A 0.9800 .
C19 H19B 0.9800 .
C19 H19C 0.9800 .
C20 H20A 0.9800 .
C20 H20B 0.9800 .
C20 H20C 0.9800 .
C21 H21A 0.9800 .
C21 H21B 0.9800 .
C21 H21C 0.9800 .
C22 H22A 0.9800 .
C22 H22B 0.9800 .
C22 H22C 0.9800 .
N1 H1C 0.9100 .
N1 H1D 0.9100 .
N1 H1E 0.9100 .
N2 H2C 0.9100 .
N2 H2D 0.9100 .
N2 H2E 0.9100 .
